data_4034725
loop_
_publ_author_name
'Wang, Manman'
'Hou, Jiao'
'Yu, Wenquan'
'Chang, Junbiao'

_publ_section_title
;
 Synthesis of 2 H-Azirines via Iodine-Mediated Oxidative Cyclization of
 Enamines.
;
_journal_issue 24
_journal_name_full 'The Journal of organic chemistry'
_journal_page_first 14954
_journal_page_last 14961
_journal_paper_doi 10.1021/acs.joc.8b02022
_journal_volume 83
_journal_year 2018
_chemical_formula_moiety 'C15 H8 Br2 N2'
_chemical_formula_sum 'C15 H8 Br2 N2'
_chemical_formula_weight 376.05
_space_group_crystal_system triclinic
_space_group_IT_number 2
_space_group_name_Hall '-P 1'
_space_group_name_H-M_alt 'P -1'
_atom_sites_solution_hydrogens geom
_atom_sites_solution_primary direct
_audit_creation_date 2017-10-24
_audit_creation_method
;
Olex2 1.2
(compiled 2017.08.10 svn.r3458 for OlexSys, GUI svn.r5381)
;
_cell_angle_alpha 101.655(6)
_cell_angle_beta 95.515(6)
_cell_angle_gamma 113.279(8)
_cell_formula_units_Z 2
_cell_length_a 7.1796(6)
_cell_length_b 7.6864(6)
_cell_length_c 14.4003(10)
_cell_measurement_reflns_used 1552
_cell_measurement_temperature 293(2)
_cell_measurement_theta_max 22.8380
_cell_measurement_theta_min 3.6590
_cell_volume 701.13(11)
_computing_cell_refinement
;
CrysAlisPro, Agilent Technologies,
Version 1.171.37.35 (release 13-08-2014 CrysAlis171 .NET)
(compiled Aug 13 2014,18:06:01)
;
_computing_data_collection
;
CrysAlisPro, Agilent Technologies,
Version 1.171.37.35 (release 13-08-2014 CrysAlis171 .NET)
(compiled Aug 13 2014,18:06:01)
;
_computing_data_reduction
;
CrysAlisPro, Agilent Technologies,
Version 1.171.37.35 (release 13-08-2014 CrysAlis171 .NET)
(compiled Aug 13 2014,18:06:01)
;
_computing_molecular_graphics 'Olex2 (Dolomanov et al., 2009)'
_computing_publication_material 'Olex2 (Dolomanov et al., 2009)'
_computing_structure_refinement 'ShelXL (Sheldrick, 2015)'
_computing_structure_solution 'ShelXS (Sheldrick, 2008)'
_diffrn_ambient_temperature 293(2)
_diffrn_detector 'CCD plate'
_diffrn_detector_area_resol_mean 16.2312
_diffrn_detector_type Eos
_diffrn_measured_fraction_theta_full 0.998
_diffrn_measured_fraction_theta_max 0.998
_diffrn_measurement_details
;
#__ type_ start__ end____ width___ exp.time_
  1 omega  -83.00    4.00   1.0000    3.5000
omega____ theta____ kappa____ phi______ frames
    -      -15.1755  -77.0000 -120.0000 87

#__ type_ start__ end____ width___ exp.time_
  2 omega   -6.00   24.00   1.0000    3.5000
omega____ theta____ kappa____ phi______ frames
    -      -15.1755  -99.0000  120.0000 30

#__ type_ start__ end____ width___ exp.time_
  3 omega  -49.00   33.00   1.0000    3.5000
omega____ theta____ kappa____ phi______ frames
    -       18.0661  -57.0000    0.0000 82

#__ type_ start__ end____ width___ exp.time_
  4 omega    1.00   72.00   1.0000    3.5000
omega____ theta____ kappa____ phi______ frames
    -       18.0661   57.0000  120.0000 71

#__ type_ start__ end____ width___ exp.time_
  5 omega  -25.00   56.00   1.0000    3.5000
omega____ theta____ kappa____ phi______ frames
    -       18.0661  -99.0000  -60.0000 81

#__ type_ start__ end____ width___ exp.time_
  6 omega  -25.00   34.00   1.0000    3.5000
omega____ theta____ kappa____ phi______ frames
    -       18.0661  -57.0000  120.0000 59
;
_diffrn_measurement_device 'four-circle diffractometer'
_diffrn_measurement_device_type 'Xcalibur, Eos, Gemini'
_diffrn_measurement_method '\w scans'
_diffrn_orient_matrix_UB_11 -0.0704461000
_diffrn_orient_matrix_UB_12 -0.0892191000
_diffrn_orient_matrix_UB_13 0.0073912000
_diffrn_orient_matrix_UB_21 0.0539652000
_diffrn_orient_matrix_UB_22 0.0280936000
_diffrn_orient_matrix_UB_23 0.0483679000
_diffrn_orient_matrix_UB_31 -0.0644357000
_diffrn_orient_matrix_UB_32 0.0457081000
_diffrn_orient_matrix_UB_33 0.0153583000
_diffrn_radiation_monochromator graphite
_diffrn_radiation_probe x-ray
_diffrn_radiation_type MoK\a
_diffrn_radiation_wavelength 0.71073
_diffrn_reflns_av_R_equivalents 0.0383
_diffrn_reflns_av_unetI/netI 0.0634
_diffrn_reflns_Laue_measured_fraction_full 0.998
_diffrn_reflns_Laue_measured_fraction_max 0.998
_diffrn_reflns_limit_h_max 8
_diffrn_reflns_limit_h_min -8
_diffrn_reflns_limit_k_max 9
_diffrn_reflns_limit_k_min -9
_diffrn_reflns_limit_l_max 17
_diffrn_reflns_limit_l_min -17
_diffrn_reflns_number 5715
_diffrn_reflns_point_group_measured_fraction_full 0.998
_diffrn_reflns_point_group_measured_fraction_max 0.998
_diffrn_reflns_theta_full 25.242
_diffrn_reflns_theta_max 26.370
_diffrn_reflns_theta_min 3.294
_diffrn_source 'Enhance (Mo) X-ray Source'
_exptl_absorpt_coefficient_mu 5.767
_exptl_absorpt_correction_T_max 1.00000
_exptl_absorpt_correction_T_min 0.62718
_exptl_absorpt_correction_type multi-scan
_exptl_absorpt_process_details
;
CrysAlisPro, Agilent Technologies,
Version 1.171.37.35 (release 13-08-2014 CrysAlis171 .NET)
(compiled Aug 13 2014,18:06:01)
Empirical absorption correction using spherical harmonics,
 implemented in SCALE3 ABSPACK scaling algorithm.
;
_exptl_crystal_colour colourless
_exptl_crystal_colour_primary colourless
_exptl_crystal_density_diffrn 1.781
_exptl_crystal_description prism
_exptl_crystal_F_000 364
_exptl_crystal_size_max 0.18
_exptl_crystal_size_mid 0.15
_exptl_crystal_size_min 0.1
_refine_diff_density_max 0.413
_refine_diff_density_min -0.432
_refine_diff_density_rms 0.078
_refine_ls_extinction_method none
_refine_ls_goodness_of_fit_ref 1.013
_refine_ls_hydrogen_treatment constr
_refine_ls_matrix_type full
_refine_ls_number_parameters 172
_refine_ls_number_reflns 2856
_refine_ls_number_restraints 0
_refine_ls_restrained_S_all 1.013
_refine_ls_R_factor_all 0.0823
_refine_ls_R_factor_gt 0.0457
_refine_ls_shift/su_max 0.001
_refine_ls_shift/su_mean 0.000
_refine_ls_structure_factor_coef Fsqd
_refine_ls_weighting_details 'w=1/[\s^2^(Fo^2^)+(0.0316P)^2^] where P=(Fo^2^+2Fc^2^)/3'
_refine_ls_weighting_scheme calc
_refine_ls_wR_factor_gt 0.0811
_refine_ls_wR_factor_ref 0.0954
_reflns_Friedel_coverage 0.000
_reflns_number_gt 1888
_reflns_number_total 2856
_reflns_threshold_expression 'I > 2\s(I)'
_cod_data_source_file jo8b02022_si_002.cif
_cod_data_source_block 201710204
_cod_original_cell_volume 701.13(10)
_cod_database_code 4034725
_shelx_shelxl_version_number 2014/7
_chemical_oxdiff_formula C20H20N1O5Br1
_shelx_space_group_comment
;
The symmetry employed for this shelxl refinement is uniquely defined
by the following loop, which should always be used as a source of
symmetry information in preference to the above space-group names.
They are only intended as comments.
;
_shelx_estimated_absorpt_t_max 0.596
_shelx_estimated_absorpt_t_min 0.423
_reflns_odcompleteness_completeness 99.79
_reflns_odcompleteness_iscentric 1
_reflns_odcompleteness_theta 26.32
_olex2_refinement_description
;
1. Fixed Uiso
 At 1.2 times of:
  All C(H) groups
2.a Aromatic/amide H refined with riding coordinates:
 C5(H5), C6(H6), C8(H8), C9(H9), C11(H11), C12(H12), C14(H14), C15(H15)
;
_olex2_submission_special_instructions 'No special instructions were received'

loop_
_space_group_symop_operation_xyz
'x, y, z'
'-x, -y, -z'

loop_
_atom_site_label
_atom_site_type_symbol
_atom_site_fract_x
_atom_site_fract_y
_atom_site_fract_z
_atom_site_U_iso_or_equiv
_atom_site_adp_type
_atom_site_occupancy
_atom_site_site_symmetry_order
_atom_site_calc_flag
_atom_site_refinement_flags_posn
Br1 Br -0.50537(9) 0.28468(7) 0.36602(4) 0.0677(2) Uani 1 1 d .
Br2 Br 0.38720(8) 0.86418(7) 1.14021(4) 0.0632(2) Uani 1 1 d .
C1 C 0.0241(8) -0.0166(8) 0.7828(3) 0.0537(12) Uani 1 1 d .
C2 C 0.1123(7) 0.1840(6) 0.7735(3) 0.0461(11) Uani 1 1 d .
C3 C 0.0764(8) 0.2102(6) 0.6767(3) 0.0494(11) Uani 1 1 d .
C4 C -0.0607(7) 0.2321(6) 0.6038(3) 0.0440(11) Uani 1 1 d .
C5 C -0.0148(7) 0.2349(6) 0.5124(3) 0.0510(12) Uani 1 1 d .
H5 H 0.1056 0.2259 0.4989 0.061 Uiso 1 1 calc R
C6 C -0.1458(8) 0.2509(6) 0.4416(3) 0.0494(12) Uani 1 1 d .
H6 H -0.1146 0.2530 0.3805 0.059 Uiso 1 1 calc R
C7 C -0.3240(7) 0.2638(6) 0.4628(3) 0.0457(11) Uani 1 1 d .
C8 C -0.3707(8) 0.2645(6) 0.5528(3) 0.0548(12) Uani 1 1 d .
H8 H -0.4903 0.2756 0.5662 0.066 Uiso 1 1 calc R
C9 C -0.2390(8) 0.2485(6) 0.6232(3) 0.0536(12) Uani 1 1 d .
H9 H -0.2702 0.2486 0.6844 0.064 Uiso 1 1 calc R
C10 C 0.1776(6) 0.3451(6) 0.8631(3) 0.0420(10) Uani 1 1 d .
C11 C 0.1918(7) 0.3135(7) 0.9542(3) 0.0496(11) Uani 1 1 d .
H11 H 0.1596 0.1868 0.9598 0.060 Uiso 1 1 calc R
C12 C 0.2521(7) 0.4636(7) 1.0365(3) 0.0518(12) Uani 1 1 d .
H12 H 0.2610 0.4393 1.0971 0.062 Uiso 1 1 calc R
C13 C 0.2994(6) 0.6509(7) 1.0282(3) 0.0458(11) Uani 1 1 d .
C14 C 0.2835(8) 0.6878(7) 0.9388(3) 0.0589(13) Uani 1 1 d .
H14 H 0.3138 0.8146 0.9339 0.071 Uiso 1 1 calc R
C15 C 0.2221(7) 0.5347(7) 0.8564(3) 0.0565(13) Uani 1 1 d .
H15 H 0.2106 0.5589 0.7958 0.068 Uiso 1 1 calc R
N1 N -0.0432(7) -0.1740(6) 0.7889(3) 0.0716(13) Uani 1 1 d .
N2 N 0.2515(6) 0.2118(6) 0.6948(3) 0.0584(10) Uani 1 1 d .

loop_
_atom_site_aniso_label
_atom_site_aniso_U_11
_atom_site_aniso_U_22
_atom_site_aniso_U_33
_atom_site_aniso_U_23
_atom_site_aniso_U_13
_atom_site_aniso_U_12
Br1 0.0761(4) 0.0718(4) 0.0526(4) 0.0201(3) -0.0044(3) 0.0307(3)
Br2 0.0592(3) 0.0692(4) 0.0445(3) 0.0086(3) 0.0083(3) 0.0140(3)
C1 0.064(3) 0.066(3) 0.042(3) 0.019(3) 0.009(2) 0.037(3)
C2 0.048(3) 0.052(3) 0.041(3) 0.015(2) 0.006(2) 0.023(2)
C3 0.064(3) 0.051(3) 0.039(3) 0.013(2) 0.016(3) 0.028(3)
C4 0.062(3) 0.041(2) 0.032(2) 0.010(2) 0.007(2) 0.025(2)
C5 0.066(3) 0.052(3) 0.043(3) 0.014(2) 0.020(3) 0.029(3)
C6 0.072(3) 0.051(3) 0.029(3) 0.012(2) 0.014(2) 0.029(3)
C7 0.059(3) 0.034(2) 0.036(3) 0.008(2) 0.002(2) 0.014(2)
C8 0.063(3) 0.058(3) 0.048(3) 0.018(3) 0.017(3) 0.026(3)
C9 0.069(3) 0.061(3) 0.036(3) 0.018(2) 0.021(3) 0.028(3)
C10 0.041(3) 0.057(3) 0.038(3) 0.023(2) 0.011(2) 0.025(2)
C11 0.054(3) 0.053(3) 0.048(3) 0.023(3) 0.010(2) 0.023(2)
C12 0.052(3) 0.072(3) 0.039(3) 0.024(3) 0.011(2) 0.029(3)
C13 0.036(2) 0.061(3) 0.037(3) 0.013(2) 0.008(2) 0.017(2)
C14 0.073(4) 0.057(3) 0.049(3) 0.022(3) 0.014(3) 0.026(3)
C15 0.070(3) 0.066(3) 0.032(3) 0.018(3) 0.006(2) 0.025(3)
N1 0.093(4) 0.062(3) 0.064(3) 0.023(3) 0.010(3) 0.036(3)
N2 0.065(3) 0.078(3) 0.043(2) 0.019(2) 0.018(2) 0.038(2)

loop_
_atom_type_symbol
_atom_type_description
_atom_type_scat_dispersion_real
_atom_type_scat_dispersion_imag
_atom_type_scat_source
C C 0.0033 0.0016 'International Tables Vol C Tables 4.2.6.8 and 6.1.1.4'
H H 0.0000 0.0000 'International Tables Vol C Tables 4.2.6.8 and 6.1.1.4'
Br Br -0.2901 2.4595 'International Tables Vol C Tables 4.2.6.8 and 6.1.1.4'
N N 0.0061 0.0033 'International Tables Vol C Tables 4.2.6.8 and 6.1.1.4'

loop_
_geom_angle_atom_site_label_1
_geom_angle_atom_site_label_2
_geom_angle_atom_site_label_3
_geom_angle
N1 C1 C2 178.9(5)
C1 C2 C3 116.8(4)
C1 C2 C10 117.5(4)
C1 C2 N2 112.9(4)
C3 C2 C10 123.4(4)
C3 C2 N2 48.6(3)
C10 C2 N2 118.2(4)
C4 C3 C2 147.0(4)
N2 C3 C2 70.4(3)
N2 C3 C4 142.5(4)
C5 C4 C3 119.9(4)
C9 C4 C3 121.1(4)
C9 C4 C5 119.0(4)
C4 C5 H5 119.6
C6 C5 C4 120.7(4)
C6 C5 H5 119.6
C5 C6 H6 120.6
C5 C6 C7 118.9(4)
C7 C6 H6 120.6
C6 C7 Br1 119.2(3)
C8 C7 Br1 119.3(3)
C8 C7 C6 121.4(4)
C7 C8 H8 120.3
C7 C8 C9 119.4(4)
C9 C8 H8 120.3
C4 C9 H9 119.7
C8 C9 C4 120.6(4)
C8 C9 H9 119.7
C11 C10 C2 122.4(4)
C11 C10 C15 118.2(4)
C15 C10 C2 119.4(4)
C10 C11 H11 119.1
C12 C11 C10 121.8(4)
C12 C11 H11 119.1
C11 C12 H12 120.5
C11 C12 C13 119.0(4)
C13 C12 H12 120.5
C12 C13 Br2 120.5(3)
C12 C13 C14 120.9(4)
C14 C13 Br2 118.6(3)
C13 C14 H14 120.3
C13 C14 C15 119.4(4)
C15 C14 H14 120.3
C10 C15 H15 119.7
C14 C15 C10 120.7(4)
C14 C15 H15 119.7
C3 N2 C2 61.0(3)

loop_
_geom_bond_atom_site_label_1
_geom_bond_atom_site_label_2
_geom_bond_distance
Br1 C7 1.890(4)
Br2 C13 1.899(4)
C1 C2 1.458(6)
C1 N1 1.138(5)
C2 C3 1.461(6)
C2 C10 1.483(6)
C2 N2 1.573(6)
C3 C4 1.451(6)
C3 N2 1.253(5)
C4 C5 1.389(5)
C4 C9 1.384(6)
C5 H5 0.9300
C5 C6 1.377(6)
C6 H6 0.9300
C6 C7 1.380(6)
C7 C8 1.368(6)
C8 H8 0.9300
C8 C9 1.377(6)
C9 H9 0.9300
C10 C11 1.384(5)
C10 C15 1.389(5)
C11 H11 0.9300
C11 C12 1.370(6)
C12 H12 0.9300
C12 C13 1.376(6)
C13 C14 1.376(6)
C14 H14 0.9300
C14 C15 1.384(6)
C15 H15 0.9300

loop_
_geom_torsion_atom_site_label_1
_geom_torsion_atom_site_label_2
_geom_torsion_atom_site_label_3
_geom_torsion_atom_site_label_4
_geom_torsion
Br1 C7 C8 C9 179.7(3)
Br2 C13 C14 C15 179.2(3)
C1 C2 C3 C4 85.4(8)
C1 C2 C3 N2 -97.8(4)
C1 C2 C10 C11 11.7(6)
C1 C2 C10 C15 -166.8(4)
C1 C2 N2 C3 106.3(5)
C2 C3 C4 C5 -173.7(6)
C2 C3 C4 C9 5.6(10)
C2 C10 C11 C12 -179.9(4)
C2 C10 C15 C14 -180.0(4)
C3 C2 C10 C11 173.7(4)
C3 C2 C10 C15 -4.8(7)
C3 C4 C5 C6 178.4(4)
C3 C4 C9 C8 -178.4(4)
C4 C3 N2 C2 177.2(8)
C4 C5 C6 C7 -0.1(6)
C5 C4 C9 C8 0.9(7)
C5 C6 C7 Br1 -179.7(3)
C5 C6 C7 C8 1.2(6)
C6 C7 C8 C9 -1.1(7)
C7 C8 C9 C4 0.1(7)
C9 C4 C5 C6 -0.9(7)
C10 C2 C3 C4 -76.8(9)
C10 C2 C3 N2 100.1(5)
C10 C2 N2 C3 -111.0(4)
C10 C11 C12 C13 0.2(7)
C11 C10 C15 C14 1.4(7)
C11 C12 C13 Br2 -179.2(3)
C11 C12 C13 C14 1.0(7)
C12 C13 C14 C15 -1.0(7)
C13 C14 C15 C10 -0.3(7)
C15 C10 C11 C12 -1.4(7)
N2 C2 C3 C4 -176.9(9)
N2 C2 C10 C11 -129.3(4)
N2 C2 C10 C15 52.2(5)
N2 C3 C4 C5 11.1(9)
N2 C3 C4 C9 -169.6(6)
